data_9012077
loop_
_publ_author_name
'Darmon, R.'
'Wintenberger, M.'

_publ_section_title
;
 Structure cristalline de CoAs2
 Note: coordinates transformed from B2_1/d to P2_1/c
;
_journal_name_full 'Bulletin de la Societe Francaise de Mineralogie et de Cristallographie'
_journal_page_first 213
_journal_page_last 215
_journal_volume 89
_journal_year 1966
_chemical_formula_sum 'As2 Co'
_chemical_name_mineral Clinosafflorite
_space_group_IT_number 14
_symmetry_space_group_name_Hall '-P 2ybc'
_symmetry_space_group_name_H-M 'P 1 21/c 1'
_cell_angle_alpha 90
_cell_angle_beta 116.685
_cell_angle_gamma 90
_cell_length_a 5.972
_cell_length_b 5.860
_cell_length_c 5.917
_cell_formula_units_Z 4
_cell_volume 185.016
_database_code_amcsd 0012119
_exptl_crystal_density_diffrn 7.495
_cod_original_formula_sum 'Co As2'
_cod_database_code 9012077

loop_
_space_group_symop_operation_xyz
x,y,z
x,1/2-y,1/2+z
-x,1/2+y,1/2-z
-x,-y,-z

loop_
_atom_site_label
_atom_site_fract_x
_atom_site_fract_y
_atom_site_fract_z
Co 0.27300 0.01100 -0.71700
As1 0.34400 -0.63100 -0.82400
As2 0.15500 -0.36500 -0.63700

loop_
_cod_related_entry_id
_cod_related_entry_database
_cod_related_entry_code
1 AMCSD 0012119
